data_4338373
loop_
_publ_author_name
'Fedushkin, Igor L.'
'Skatova, Alexandra A.'
'Dodonov, Vladimir A.'
'Chudakova, Valentina A.'
'Bazyakina, Natalia L.'
'Piskunov, Alexander V.'
'Demeshko, Serhiy V.'
'Fukin, Georgy K.'

_publ_section_title
;
 Digallane with redox-active diimine ligand: dualism of electron-transfer
 reactions.
;
_journal_issue 10
_journal_name_full 'Inorganic chemistry'
_journal_page_first 5159
_journal_page_last 5170
_journal_paper_doi 10.1021/ic500259k
_journal_volume 53
_journal_year 2014
_chemical_formula_sum 'C36 H40 N2'
_chemical_formula_weight 500.70
_chemical_name_systematic
; 
 ? 
;
_space_group_IT_number 14
_symmetry_cell_setting monoclinic
_symmetry_space_group_name_Hall '-P 2ybc'
_symmetry_space_group_name_H-M 'P 1 21/c 1'
_atom_sites_solution_hydrogens geom
_atom_sites_solution_primary direct
_atom_sites_solution_secondary difmap
_audit_creation_method SHELXL-97
_cell_angle_alpha 90.00
_cell_angle_beta 92.961(3)
_cell_angle_gamma 90.00
_cell_formula_units_Z 4
_cell_length_a 14.6726(5)
_cell_length_b 10.2442(3)
_cell_length_c 18.9211(6)
_cell_measurement_reflns_used 10740
_cell_measurement_temperature 100(2)
_cell_measurement_theta_max 32.6113
_cell_measurement_theta_min 3.1915
_cell_volume 2840.22(16)
_computing_cell_refinement 'CrysAlisPro, Agilent Technologies'
_computing_data_collection 'CrysAlisPro, Agilent Technologies'
_computing_data_reduction 'CrysAlisPro, Agilent Technologies'
_computing_molecular_graphics 'SHELXTL  (Sheldrick, 2000)'
_computing_publication_material 'SHELXTL  (Sheldrick, 2000)'
_computing_structure_refinement 'SHELXL-97 (Sheldrick, 2008)'
_computing_structure_solution 'SHELXS-97 (Sheldrick, 2008)'
_diffrn_ambient_temperature 100(2)
_diffrn_measured_fraction_theta_full 0.997
_diffrn_measured_fraction_theta_max 0.997
_diffrn_measurement_device_type 'Xcalibur, Eos'
_diffrn_radiation_monochromator graphite
_diffrn_radiation_source 'Enhance (Mo) X-ray Source'
_diffrn_radiation_type MoK\a
_diffrn_radiation_wavelength 0.71073
_diffrn_reflns_av_R_equivalents 0.0402
_diffrn_reflns_av_sigmaI/netI 0.0222
_diffrn_reflns_limit_h_max 17
_diffrn_reflns_limit_h_min -17
_diffrn_reflns_limit_k_max 12
_diffrn_reflns_limit_k_min -12
_diffrn_reflns_limit_l_max 22
_diffrn_reflns_limit_l_min -22
_diffrn_reflns_number 38582
_diffrn_reflns_theta_full 25.00
_diffrn_reflns_theta_max 25.00
_diffrn_reflns_theta_min 3.20
_exptl_absorpt_coefficient_mu 0.067
_exptl_absorpt_correction_T_max 0.9966
_exptl_absorpt_correction_T_min 0.9867
_exptl_absorpt_correction_type multi-scan
_exptl_absorpt_process_details
;
SCALE3 ABSPACK, CrysAlisPro, Agilent Technologies (2012) 
;
_exptl_crystal_colour red
_exptl_crystal_density_diffrn 1.171
_exptl_crystal_density_method 'not measured'
_exptl_crystal_description plate
_exptl_crystal_F_000 1080
_exptl_crystal_size_max 0.20
_exptl_crystal_size_mid 0.18
_exptl_crystal_size_min 0.05
_refine_diff_density_max 0.651
_refine_diff_density_min -0.592
_refine_diff_density_rms 0.039
_refine_ls_extinction_method none
_refine_ls_goodness_of_fit_ref 1.043
_refine_ls_hydrogen_treatment constr
_refine_ls_matrix_type full
_refine_ls_number_parameters 407
_refine_ls_number_reflns 4990
_refine_ls_number_restraints 20
_refine_ls_restrained_S_all 1.042
_refine_ls_R_factor_all 0.0520
_refine_ls_R_factor_gt 0.0425
_refine_ls_shift/su_max 0.001
_refine_ls_shift/su_mean 0.000
_refine_ls_structure_factor_coef Fsqd
_refine_ls_weighting_details 'calc w=1/[\s^2^(Fo^2^)+(0.0532P)^2^+1.2205P] where P=(Fo^2^+2Fc^2^)/3'
_refine_ls_weighting_scheme calc
_refine_ls_wR_factor_gt 0.1050
_refine_ls_wR_factor_ref 0.1097
_reflns_number_gt 4231
_reflns_number_total 4990
_reflns_threshold_expression >2sigma(I)
_cod_data_source_file ic500259k_si_007.cif
_cod_data_source_block bian6
_cod_depositor_comments
;
The following automatic conversions were performed:

'_symmetry_cell_setting' value 'Monoclinic' changed to 'monoclinic'
according to
/usr/data/users/saulius/crontab/automatic-downloads/rss-feeds/ACS/lib/dictionaries/cif_core.dic
dictionary named 'cif_core.dic' version 2.4.2 from 2011-04-26.

Automatic conversion script
Id: cif_fix_values 2281 2013-09-26 08:29:07Z andrius 

 Adding full bibliography for 4338371--4338377.cif.
;
_cod_original_cell_volume 2840.20(16)
_cod_original_sg_symbol_H-M P2(1)/c
_cod_database_code 4338373

loop_
_symmetry_equiv_pos_as_xyz
'x, y, z'
'-x, y+1/2, -z+1/2'
'-x, -y, -z'
'x, -y-1/2, z-1/2'

loop_
_atom_site_label
_atom_site_type_symbol
_atom_site_fract_x
_atom_site_fract_y
_atom_site_fract_z
_atom_site_U_iso_or_equiv
_atom_site_adp_type
_atom_site_occupancy
_atom_site_symmetry_multiplicity
_atom_site_calc_flag
_atom_site_refinement_flags
_atom_site_disorder_assembly
_atom_site_disorder_group
N1 N 0.23799(5) 0.68892(8) 0.10183(4) 0.01698(19) Uani 1 1 d . . .
C1 C 0.25685(6) 0.66519(10) 0.03817(5) 0.0169(2) Uani 1 1 d . . .
C2 C 0.25659(7) 0.77785(10) -0.01787(5) 0.0185(2) Uani 1 1 d . . .
N2 N 0.18851(6) 0.87941(8) -0.00524(4) 0.0188(2) Uani 1 1 d . . .
H2A H 0.1341 0.8843 -0.0243 0.023 Uiso 1 1 calc R . .
C3 C 0.24449(7) 0.70223(10) -0.08690(5) 0.0208(2) Uani 1 1 d . . .
C4 C 0.26315(7) 0.56933(10) -0.07257(5) 0.0206(2) Uani 1 1 d . . .
C5 C 0.27252(7) 0.54053(10) 0.00072(5) 0.0188(2) Uani 1 1 d . . .
C6 C 0.29050(7) 0.41450(10) 0.02207(6) 0.0223(3) Uani 1 1 d . . .
H6A H 0.2958 0.3934 0.0699 0.027 Uiso 1 1 calc R . .
C7 C 0.30070(8) 0.31758(11) -0.03014(6) 0.0266(3) Uani 1 1 d . . .
H7A H 0.3144 0.2326 -0.0160 0.032 Uiso 1 1 calc R . .
C8 C 0.29089(8) 0.34538(11) -0.10141(6) 0.0282(3) Uani 1 1 d . . .
H8A H 0.2984 0.2793 -0.1343 0.034 Uiso 1 1 calc R . .
C9 C 0.26944(7) 0.47343(11) -0.12523(6) 0.0250(3) Uani 1 1 d . . .
C10 C 0.25252(8) 0.51587(12) -0.19605(6) 0.0316(3) Uani 1 1 d . . .
H10A H 0.2569 0.4571 -0.2332 0.038 Uiso 1 1 calc R . .
C11 C 0.22965(9) 0.64362(12) -0.20984(6) 0.0328(3) Uani 1 1 d . . .
H11A H 0.2164 0.6685 -0.2565 0.039 Uiso 1 1 calc R . .
C12 C 0.22534(8) 0.73911(12) -0.15592(6) 0.0270(3) Uani 1 1 d . . .
H12A H 0.2099 0.8250 -0.1670 0.032 Uiso 1 1 calc R . .
C13 C 0.22702(7) 0.58788(10) 0.15274(5) 0.0171(2) Uani 1 1 d . A .
C14 C 0.13697(7) 0.55429(10) 0.16778(5) 0.0201(2) Uani 1 1 d DU . .
C15 C 0.12411(7) 0.46423(10) 0.22171(6) 0.0233(3) Uani 1 1 d . A .
H15A H 0.0652 0.4400 0.2320 0.028 Uiso 1 1 calc R . .
C16 C 0.19749(8) 0.41055(11) 0.26009(6) 0.0247(3) Uani 1 1 d . . .
H16A H 0.1877 0.3515 0.2962 0.030 Uiso 1 1 calc R A .
C17 C 0.28575(8) 0.44468(10) 0.24478(5) 0.0222(3) Uani 1 1 d . A .
H17A H 0.3346 0.4075 0.2708 0.027 Uiso 1 1 calc R . .
C18 C 0.30275(7) 0.53369(10) 0.19112(5) 0.0188(2) Uani 1 1 d . . .
C19 C 0.05739(10) 0.61801(15) 0.12566(9) 0.0239(5) Uani 0.7045(18) 1 d PDU A 1
H19A H 0.0747 0.6303 0.0768 0.029 Uiso 0.7045(18) 1 calc PR A 1
C20 C 0.04015(12) 0.75171(16) 0.15805(9) 0.0347(5) Uani 0.7045(18) 1 d PD A 1
H20A H -0.0108 0.7925 0.1330 0.052 Uiso 0.7045(18) 1 calc PR A 1
H20B H 0.0934 0.8053 0.1546 0.052 Uiso 0.7045(18) 1 calc PR A 1
H20C H 0.0271 0.7414 0.2069 0.052 Uiso 0.7045(18) 1 calc PR A 1
C21 C -0.02917(11) 0.53454(18) 0.12504(11) 0.0379(5) Uani 0.7045(18) 1 d PD A 1
H21A H -0.0154 0.4476 0.1100 0.057 Uiso 0.7045(18) 1 calc PR A 1
H21B H -0.0748 0.5719 0.0930 0.057 Uiso 0.7045(18) 1 calc PR A 1
H21C H -0.0516 0.5317 0.1718 0.057 Uiso 0.7045(18) 1 calc PR A 1
C19' C 0.0520(2) 0.6129(4) 0.12967(16) 0.0259(13) Uani 0.2955(18) 1 d PDU A 2
H19B H 0.0744 0.6854 0.1016 0.031 Uiso 0.2955(18) 1 calc PR A 2
C20' C -0.0183(3) 0.6731(5) 0.1769(2) 0.0507(14) Uani 0.2955(18) 1 d PD A 2
H20D H 0.0119 0.7310 0.2104 0.076 Uiso 0.2955(18) 1 calc PR A 2
H20E H -0.0483 0.6050 0.2017 0.076 Uiso 0.2955(18) 1 calc PR A 2
H20F H -0.0626 0.7210 0.1482 0.076 Uiso 0.2955(18) 1 calc PR A 2
C21' C 0.0037(3) 0.5206(4) 0.0763(2) 0.0551(15) Uani 0.2955(18) 1 d PD A 2
H21D H 0.0478 0.4826 0.0466 0.083 Uiso 0.2955(18) 1 calc PR A 2
H21E H -0.0406 0.5686 0.0476 0.083 Uiso 0.2955(18) 1 calc PR A 2
H21F H -0.0263 0.4527 0.1011 0.083 Uiso 0.2955(18) 1 calc PR A 2
C22 C 0.39940(7) 0.57320(10) 0.17428(6) 0.0220(3) Uani 1 1 d . A .
H22A H 0.4010 0.5786 0.1227 0.026 Uiso 1 1 calc R . .
C23 C 0.47273(8) 0.47529(12) 0.19946(7) 0.0364(3) Uani 1 1 d . . .
H23A H 0.4574 0.3904 0.1810 0.055 Uiso 1 1 calc R A .
H23B H 0.4762 0.4722 0.2502 0.055 Uiso 1 1 calc R . .
H23C H 0.5307 0.5019 0.1830 0.055 Uiso 1 1 calc R . .
C24 C 0.42300(8) 0.70892(11) 0.20368(6) 0.0298(3) Uani 1 1 d . . .
H24A H 0.3788 0.7709 0.1853 0.045 Uiso 1 1 calc R A .
H24B H 0.4826 0.7338 0.1898 0.045 Uiso 1 1 calc R . .
H24C H 0.4224 0.7072 0.2544 0.045 Uiso 1 1 calc R . .
C25 C 0.22961(7) 0.96757(10) 0.04440(5) 0.0180(2) Uani 1 1 d . B .
C26 C 0.32407(7) 0.95416(10) 0.04633(5) 0.0179(2) Uani 1 1 d . . .
C27 C 0.37892(7) 1.02892(10) 0.09200(5) 0.0202(2) Uani 1 1 d . . .
H27A H 0.4420 1.0187 0.0941 0.024 Uiso 1 1 calc R . .
C28 C 0.33780(7) 1.12010(10) 0.13486(5) 0.0223(3) Uani 1 1 d . . .
H28A H 0.3734 1.1699 0.1667 0.027 Uiso 1 1 calc R . .
C29 C 0.24408(7) 1.13662(10) 0.13007(5) 0.0217(2) Uani 1 1 d . B .
H29A H 0.2181 1.2000 0.1579 0.026 Uiso 1 1 calc R . .
C30 C 0.18698(7) 1.06101(10) 0.08472(5) 0.0202(2) Uani 1 1 d D . .
C31 C 0.34877(7) 0.85888(10) -0.01124(5) 0.0192(2) Uani 1 1 d . . .
C32 C 0.43404(7) 0.77688(11) 0.00437(6) 0.0235(3) Uani 1 1 d . . .
H32A H 0.4870 0.8320 0.0047 0.035 Uiso 1 1 calc R . .
H32B H 0.4384 0.7112 -0.0315 0.035 Uiso 1 1 calc R . .
H32C H 0.4305 0.7358 0.0497 0.035 Uiso 1 1 calc R . .
C33 C 0.35984(7) 0.93986(11) -0.07898(5) 0.0231(3) Uani 1 1 d . . .
H33A H 0.4058 1.0054 -0.0701 0.035 Uiso 1 1 calc R . .
H33B H 0.3029 0.9811 -0.0927 0.035 Uiso 1 1 calc R . .
H33C H 0.3777 0.8835 -0.1164 0.035 Uiso 1 1 calc R . .
C34 C 0.08499(9) 1.08576(14) 0.07762(8) 0.0261(4) Uani 0.807(2) 1 d PD B 1
H34A H 0.0553 1.0077 0.0573 0.031 Uiso 0.807(2) 1 calc PR B 1
C35 C 0.06992(11) 1.19828(17) 0.02534(10) 0.0490(5) Uani 0.807(2) 1 d PD B 1
H35A H 0.0917 1.1736 -0.0198 0.074 Uiso 0.807(2) 1 calc PR B 1
H35B H 0.1026 1.2738 0.0427 0.074 Uiso 0.807(2) 1 calc PR B 1
H35C H 0.0060 1.2181 0.0202 0.074 Uiso 0.807(2) 1 calc PR B 1
C36 C 0.04253(10) 1.11649(18) 0.14754(8) 0.0403(4) Uani 0.807(2) 1 d PD B 1
H36A H -0.0226 1.1210 0.1402 0.061 Uiso 0.807(2) 1 calc PR B 1
H36B H 0.0653 1.1988 0.1652 0.061 Uiso 0.807(2) 1 calc PR B 1
H36C H 0.0582 1.0491 0.1812 0.061 Uiso 0.807(2) 1 calc PR B 1
C34' C 0.0842(2) 1.0821(4) 0.0731(3) 0.0211(17) Uani 0.193(2) 1 d PDU B 2
H34B H 0.0662 1.0438 0.0270 0.025 Uiso 0.193(2) 1 calc PR B 2
C35' C 0.0510(5) 1.2236(5) 0.0713(7) 0.076(3) Uani 0.193(2) 1 d PD B 2
H35D H 0.0832 1.2718 0.0370 0.113 Uiso 0.193(2) 1 calc PR B 2
H35E H 0.0620 1.2624 0.1172 0.113 Uiso 0.193(2) 1 calc PR B 2
H35F H -0.0133 1.2256 0.0587 0.113 Uiso 0.193(2) 1 calc PR B 2
C36' C 0.0319(4) 1.0084(7) 0.1285(4) 0.061(3) Uani 0.193(2) 1 d PD B 2
H36D H 0.0521 0.9193 0.1306 0.092 Uiso 0.193(2) 1 calc PR B 2
H36E H -0.0322 1.0111 0.1157 0.092 Uiso 0.193(2) 1 calc PR B 2
H36F H 0.0431 1.0486 0.1739 0.092 Uiso 0.193(2) 1 calc PR B 2

loop_
_atom_site_aniso_label
_atom_site_aniso_U_11
_atom_site_aniso_U_22
_atom_site_aniso_U_33
_atom_site_aniso_U_23
_atom_site_aniso_U_13
_atom_site_aniso_U_12
N1 0.0193(4) 0.0167(4) 0.0152(4) 0.0005(3) 0.0029(3) -0.0007(3)
C1 0.0160(4) 0.0172(5) 0.0176(5) -0.0006(4) 0.0020(4) -0.0023(4)
C2 0.0210(5) 0.0184(5) 0.0161(5) 0.0005(4) 0.0024(4) -0.0016(4)
N2 0.0173(4) 0.0188(4) 0.0200(4) 0.0006(4) -0.0031(3) 0.0003(3)
C3 0.0231(5) 0.0219(5) 0.0176(5) -0.0001(4) 0.0034(4) -0.0052(4)
C4 0.0215(5) 0.0230(5) 0.0178(5) -0.0020(4) 0.0045(4) -0.0060(4)
C5 0.0192(5) 0.0204(5) 0.0173(5) -0.0022(4) 0.0044(4) -0.0041(4)
C6 0.0287(5) 0.0180(5) 0.0204(5) -0.0008(4) 0.0041(4) -0.0033(4)
C7 0.0338(6) 0.0173(5) 0.0293(6) -0.0043(5) 0.0058(5) -0.0019(5)
C8 0.0357(6) 0.0240(6) 0.0257(5) -0.0110(5) 0.0091(5) -0.0062(5)
C9 0.0298(5) 0.0262(6) 0.0194(5) -0.0056(5) 0.0061(4) -0.0081(5)
C10 0.0420(6) 0.0353(7) 0.0180(5) -0.0085(5) 0.0069(5) -0.0129(5)
C11 0.0453(7) 0.0382(7) 0.0149(5) 0.0016(5) 0.0015(5) -0.0138(6)
C12 0.0345(6) 0.0273(6) 0.0193(5) 0.0032(5) 0.0022(5) -0.0078(5)
C13 0.0260(5) 0.0127(5) 0.0130(4) -0.0027(4) 0.0038(4) -0.0003(4)
C14 0.0271(5) 0.0177(5) 0.0159(5) -0.0031(4) 0.0055(4) 0.0005(4)
C15 0.0280(5) 0.0212(5) 0.0216(5) 0.0003(4) 0.0097(4) -0.0020(4)
C16 0.0376(6) 0.0187(5) 0.0186(5) 0.0034(4) 0.0079(4) 0.0001(5)
C17 0.0323(6) 0.0172(5) 0.0167(5) -0.0004(4) -0.0007(4) 0.0026(4)
C18 0.0260(5) 0.0149(5) 0.0155(5) -0.0029(4) 0.0017(4) -0.0007(4)
C19 0.0183(8) 0.0261(9) 0.0279(9) 0.0050(8) 0.0059(7) -0.0018(7)
C20 0.0350(9) 0.0313(9) 0.0379(9) 0.0022(8) 0.0027(7) 0.0137(8)
C21 0.0228(8) 0.0424(11) 0.0482(11) 0.0094(9) 0.0002(8) -0.0040(8)
C19' 0.037(2) 0.034(3) 0.0082(19) 0.0080(19) 0.0115(17) 0.008(2)
C20' 0.040(2) 0.070(3) 0.043(2) 0.019(2) 0.013(2) 0.027(2)
C21' 0.063(3) 0.058(3) 0.042(3) 0.008(2) -0.024(2) 0.010(3)
C22 0.0252(5) 0.0205(5) 0.0202(5) 0.0010(4) -0.0008(4) -0.0015(4)
C23 0.0274(6) 0.0320(6) 0.0492(7) 0.0107(6) -0.0022(5) 0.0000(5)
C24 0.0344(6) 0.0276(6) 0.0273(6) -0.0016(5) 0.0008(5) -0.0084(5)
C25 0.0222(5) 0.0154(5) 0.0161(5) 0.0051(4) -0.0002(4) -0.0024(4)
C26 0.0222(5) 0.0152(5) 0.0165(5) 0.0048(4) 0.0031(4) -0.0024(4)
C27 0.0200(5) 0.0209(5) 0.0198(5) 0.0041(4) 0.0017(4) -0.0032(4)
C28 0.0292(5) 0.0201(5) 0.0172(5) 0.0006(4) -0.0009(4) -0.0055(4)
C29 0.0312(5) 0.0176(5) 0.0167(5) 0.0005(4) 0.0053(4) 0.0000(4)
C30 0.0238(5) 0.0180(5) 0.0192(5) 0.0054(4) 0.0039(4) -0.0013(4)
C31 0.0215(5) 0.0179(5) 0.0185(5) 0.0007(4) 0.0029(4) -0.0039(4)
C32 0.0233(5) 0.0218(5) 0.0258(5) -0.0010(5) 0.0060(4) -0.0021(4)
C33 0.0261(5) 0.0232(5) 0.0205(5) 0.0010(4) 0.0057(4) -0.0061(4)
C34 0.0245(7) 0.0209(8) 0.0330(8) 0.0024(7) 0.0021(6) 0.0006(6)
C35 0.0239(8) 0.0495(10) 0.0720(12) 0.0318(9) -0.0145(8) -0.0033(7)
C36 0.0298(8) 0.0438(10) 0.0486(9) -0.0098(8) 0.0139(7) 0.0002(7)
C34' 0.020(3) 0.024(3) 0.020(3) -0.001(2) 0.008(2) 0.001(2)
C35' 0.048(5) 0.046(5) 0.130(9) 0.021(6) -0.021(6) 0.010(4)
C36' 0.034(4) 0.072(6) 0.079(6) 0.031(5) 0.018(4) 0.012(4)

loop_
_atom_type_symbol
_atom_type_description
_atom_type_scat_dispersion_real
_atom_type_scat_dispersion_imag
_atom_type_scat_source
C C 0.0033 0.0016 'International Tables Vol C Tables 4.2.6.8 and 6.1.1.4'
H H 0.0000 0.0000 'International Tables Vol C Tables 4.2.6.8 and 6.1.1.4'
N N 0.0061 0.0033 'International Tables Vol C Tables 4.2.6.8 and 6.1.1.4'

loop_
_geom_angle_atom_site_label_1
_geom_angle_atom_site_label_2
_geom_angle_atom_site_label_3
_geom_angle
C1 N1 C13 122.49(9)
N1 C1 C5 131.49(9)
N1 C1 C2 120.43(9)
C5 C1 C2 107.80(8)
N2 C2 C3 116.73(8)
N2 C2 C1 112.89(8)
C3 C2 C1 101.66(8)
N2 C2 C31 101.57(8)
C3 C2 C31 113.31(8)
C1 C2 C31 111.07(8)
C25 N2 C2 106.83(8)
C12 C3 C4 118.40(10)
C12 C3 C2 133.23(10)
C4 C3 C2 108.25(9)
C9 C4 C3 123.83(10)
C9 C4 C5 122.78(10)
C3 C4 C5 113.37(9)
C6 C5 C4 119.38(10)
C6 C5 C1 134.44(9)
C4 C5 C1 106.16(9)
C5 C6 C7 118.68(10)
C8 C7 C6 121.93(10)
C7 C8 C9 120.84(10)
C4 C9 C8 116.30(10)
C4 C9 C10 116.15(10)
C8 C9 C10 127.54(10)
C11 C10 C9 120.07(11)
C10 C11 C12 122.73(10)
C3 C12 C11 118.67(11)
C14 C13 C18 121.50(9)
C14 C13 N1 116.92(9)
C18 C13 N1 121.29(9)
C15 C14 C13 118.21(9)
C15 C14 C19 122.41(10)
C13 C14 C19 119.37(10)
C15 C14 C19' 117.82(16)
C13 C14 C19' 123.95(16)
C19 C14 C19' 4.62(16)
C16 C15 C14 121.09(10)
C15 C16 C17 120.06(10)
C16 C17 C18 121.35(10)
C17 C18 C13 117.77(9)
C17 C18 C22 121.89(9)
C13 C18 C22 120.34(9)
C14 C19 C20 108.20(12)
C14 C19 C21 112.16(13)
C20 C19 C21 110.46(14)
C20' C19' C14 116.2(3)
C20' C19' C21' 109.3(3)
C14 C19' C21' 114.0(3)
C18 C22 C23 114.08(9)
C18 C22 C24 111.14(9)
C23 C22 C24 109.90(9)
C26 C25 C30 121.91(9)
C26 C25 N2 110.13(9)
C30 C25 N2 127.89(9)
C27 C26 C25 120.59(9)
C27 C26 C31 130.64(9)
C25 C26 C31 108.57(8)
C26 C27 C28 118.65(10)
C29 C28 C27 120.14(10)
C28 C29 C30 122.22(10)
C25 C30 C29 116.37(9)
C25 C30 C34 122.37(10)
C29 C30 C34 121.18(10)
C25 C30 C34' 119.10(19)
C29 C30 C34' 124.35(19)
C34 C30 C34' 3.5(2)
C26 C31 C32 116.04(8)
C26 C31 C33 106.82(8)
C32 C31 C33 109.70(8)
C26 C31 C2 99.14(8)
C32 C31 C2 114.53(8)
C33 C31 C2 109.97(8)
C30 C34 C36 113.78(11)
C30 C34 C35 107.01(11)
C36 C34 C35 110.75(13)
C30 C34' C35' 116.7(4)
C30 C34' C36' 110.9(4)
C35' C34' C36' 108.2(6)

loop_
_geom_bond_atom_site_label_1
_geom_bond_atom_site_label_2
_geom_bond_distance
N1 C1 1.2731(13)
N1 C13 1.4288(13)
C1 C5 1.4841(14)
C1 C2 1.5671(14)
C2 N2 1.4704(13)
C2 C3 1.5211(14)
C2 C31 1.5863(14)
N2 C25 1.4153(13)
C3 C12 1.3743(15)
C3 C4 1.4123(15)
C4 C9 1.4056(15)
C4 C5 1.4175(14)
C5 C6 1.3742(15)
C6 C7 1.4140(15)
C7 C8 1.3785(16)
C8 C9 1.4171(16)
C9 C10 1.4184(16)
C10 C11 1.3727(18)
C11 C12 1.4173(16)
C13 C14 1.4085(14)
C13 C18 1.4095(14)
C14 C15 1.3957(15)
C14 C19 1.5259(17)
C14 C19' 1.530(3)
C15 C16 1.3812(15)
C16 C17 1.3863(16)
C17 C18 1.3968(14)
C18 C22 1.5242(15)
C19 C20 1.527(2)
C19 C21 1.531(2)
C19' C20' 1.529(4)
C19' C21' 1.531(4)
C22 C23 1.5289(16)
C22 C24 1.5305(16)
C25 C26 1.3913(14)
C25 C30 1.3925(14)
C26 C27 1.3816(14)
C26 C31 1.5203(14)
C27 C28 1.3945(15)
C28 C29 1.3838(15)
C29 C30 1.4014(15)
C30 C34 1.5169(16)
C30 C34' 1.528(3)
C31 C32 1.5232(15)
C31 C33 1.5425(14)
C34 C36 1.524(2)
C34 C35 1.528(2)
C34' C35' 1.529(4)
C34' C36' 1.530(4)
